data_4515541
loop_
_publ_author_name
'Wang, Jilan'
'Li, Yongjia'
'Sun, Jun'
'Wang, Hongling'
'Jin, Zhichao'
'Chi, Yonggui Robin'

_publ_section_title
;
 Carbene-Catalyzed Enantioselective Addition of Benzylic Carbon to
 Unsaturated Acyl Azolium for Rapid Synthesis of Pyrrolo[3,2-c]quinolines
;
_journal_issue 10
_journal_name_full 'ACS Catalysis'
_journal_page_first 9859
_journal_paper_doi 10.1021/acscatal.8b02651
_journal_volume 8
_journal_year 2018
_chemical_absolute_configuration unk
_chemical_formula_sum 'C28 H26 N4 O7'
_chemical_formula_weight 530.53
_space_group_crystal_system orthorhombic
_space_group_IT_number 19
_space_group_name_Hall 'P 2ac 2ab'
_space_group_name_H-M_alt 'P 21 21 21'
_atom_sites_solution_hydrogens mixed
_atom_sites_solution_primary dual
_cell_angle_alpha 90
_cell_angle_beta 90
_cell_angle_gamma 90
_cell_formula_units_Z 4
_cell_length_a 9.0462(4)
_cell_length_b 11.8256(5)
_cell_length_c 23.9232(9)
_cell_measurement_reflns_used 4581
_cell_measurement_temperature 108.(2)
_cell_measurement_theta_max 30.3043
_cell_measurement_theta_min 2.4070
_cell_volume 2559.23(18)
_computing_cell_refinement 'SAINT V8.38A (Bruker AXS Inc., 2017)'
_computing_data_collection 'APEX3 (Bruker AXS Inc., 2017)'
_computing_data_reduction 'SAINT V8.38A (Bruker AXS Inc., 2017)'
_computing_molecular_graphics 'XP (Bruker AXS Inc., 2017)'
_computing_publication_material 'APEX3 (Bruker AXS Inc., 2017)'
_computing_structure_refinement 'SHELXL-2016/6 (Sheldrick, 2016)'
_computing_structure_solution 'XT, VERSION 2014/5'
_diffrn_ambient_temperature 108.(2)
_diffrn_detector_area_resol_mean 7.4074
_diffrn_measured_fraction_theta_full 0.995
_diffrn_measured_fraction_theta_max 0.995
_diffrn_measurement_device_type 'Photon II CPADs detector'
_diffrn_measurement_method 'phi and omega scans'
_diffrn_radiation_monochromator 'Multilayer Mirror'
_diffrn_radiation_type MoK\a
_diffrn_radiation_wavelength 0.71073
_diffrn_reflns_av_R_equivalents 0.0951
_diffrn_reflns_av_unetI/netI 0.1290
_diffrn_reflns_limit_h_max 10
_diffrn_reflns_limit_h_min -13
_diffrn_reflns_limit_k_max 17
_diffrn_reflns_limit_k_min -18
_diffrn_reflns_limit_l_max 36
_diffrn_reflns_limit_l_min -36
_diffrn_reflns_number 26118
_diffrn_reflns_theta_full 33.18
_diffrn_reflns_theta_max 33.18
_diffrn_reflns_theta_min 2.41
_diffrn_source 'Incoatec microfocus source'
_diffrn_source_type 'Bruker D8 Quest'
_exptl_absorpt_coefficient_mu 0.101
_exptl_absorpt_correction_T_max 0.99
_exptl_absorpt_correction_T_min 0.72
_exptl_absorpt_correction_type multi-scan
_exptl_absorpt_process_details
;
SADABS-2016/2 - Bruker AXS area detector scaling and absorption correction
;
_exptl_crystal_colour yellow
_exptl_crystal_density_diffrn 1.377
_exptl_crystal_density_method 'not measured'
_exptl_crystal_description block
_exptl_crystal_F_000 1112
_exptl_crystal_size_max 0.240
_exptl_crystal_size_mid 0.220
_exptl_crystal_size_min 0.120
_refine_diff_density_max 0.260
_refine_diff_density_min -0.255
_refine_ls_abs_structure_details
;

Flack x determined using 1523 quotients [(I+)-(I-)]/[(I+)+(I-)]
(Parsons, Flack and Wagner, Acta Cryst. B69 (2013) 249-259).
;
_refine_ls_abs_structure_Flack -0.4(9)
_refine_ls_extinction_method none
_refine_ls_goodness_of_fit_ref 1.014
_refine_ls_hydrogen_treatment mixed
_refine_ls_matrix_type full
_refine_ls_number_parameters 359
_refine_ls_number_reflns 9680
_refine_ls_number_restraints 0
_refine_ls_restrained_S_all 1.014
_refine_ls_R_factor_all 0.1373
_refine_ls_R_factor_gt 0.0671
_refine_ls_shift/su_max 0.000
_refine_ls_shift/su_mean 0.000
_refine_ls_structure_factor_coef Fsqd
_refine_ls_weighting_details 'w=1/[\s^2^(Fo^2^)+(0.0338P)^2^+0.3261P] where P=(Fo^2^+2Fc^2^)/3'
_refine_ls_weighting_scheme calc
_refine_ls_wR_factor_gt 0.1144
_refine_ls_wR_factor_ref 0.1435
_reflns_number_gt 5561
_reflns_number_total 9680
_reflns_threshold_expression 'I > 2\s(I)'
_cod_data_source_file cs8b02651_si_002.cif
_cod_data_source_block cyg229m
_cod_depositor_comments
;
The following automatic conversions were performed:

data item '_exptl_absorpt_correction_type' value 'Multi-Scan' was
changed to 'multi-scan' in accordance with the
/home/data/users/saulius/crontab/automatic-downloads/current/ACS/lib/dictionaries/cif_core.dic
dictionary named 'cif_core.dic' version 2.4.2 last updated on
2011-04-26.

Automatic conversion script
Id: cif_fix_values 6909 2019-04-08 15:41:33Z antanas 
;
_cod_database_code 4515541

loop_
_space_group_symop_operation_xyz
'x, y, z'
'-x+1/2, -y, z+1/2'
'-x, y+1/2, -z+1/2'
'x+1/2, -y+1/2, -z'

loop_
_atom_site_type_symbol
_atom_site_label
_atom_site_fract_x
_atom_site_fract_y
_atom_site_fract_z
_atom_site_U_iso_or_equiv
_atom_site_adp_type
_atom_site_calc_flag
_atom_site_refinement_flags_adp
_atom_site_refinement_flags_posn
_atom_site_occupancy
C C1 0.3918(4) 0.6703(3) 0.58814(14) 0.0323(8) Uani d . . 1
H H1 0.47916 0.676388 0.609978 0.039 Uiso calc U R 1
C C2 0.3033(4) 0.7640(3) 0.57956(15) 0.0383(9) Uani d . . 1
H H2 0.330356 0.834779 0.595313 0.046 Uiso calc U R 1
C C3 0.1751(4) 0.7550(3) 0.54800(15) 0.0383(9) Uani d . . 1
H H3 0.112749 0.818805 0.542924 0.046 Uiso calc U R 1
C C4 0.1389(4) 0.6524(3) 0.52405(14) 0.0326(8) Uani d . . 1
H H4 0.051263 0.646791 0.502331 0.039 Uiso calc U R 1
C C5 0.2274(3) 0.5570(3) 0.53089(12) 0.0243(6) Uani d . . 1
C C6 0.3523(3) 0.5667(3) 0.56460(12) 0.0246(6) Uani d . . 1
C C7 0.5401(3) 0.4745(3) 0.62237(12) 0.0240(6) Uani d . . 1
C C8 0.5342(4) 0.4736(3) 0.72470(13) 0.0320(8) Uani d . . 1
C C9 0.6413(4) 0.3773(3) 0.73147(15) 0.0422(9) Uani d . . 1
H H9A 0.593903 0.306634 0.719775 0.063 Uiso calc U R 1
H H9B 0.670971 0.371446 0.770758 0.063 Uiso calc U R 1
H H9C 0.728758 0.39108 0.708282 0.063 Uiso calc U R 1
C C10 0.6039(5) 0.5888(3) 0.73036(15) 0.0483(11) Uani d . . 1
H H10A 0.687499 0.594896 0.704502 0.072 Uiso calc U R 1
H H10B 0.638847 0.599198 0.768782 0.072 Uiso calc U R 1
H H10C 0.530562 0.647076 0.721473 0.072 Uiso calc U R 1
C C11 0.4047(4) 0.4618(4) 0.76388(15) 0.0539(12) Uani d . . 1
H H11A 0.335023 0.523943 0.757521 0.081 Uiso calc U R 1
H H11B 0.439793 0.464207 0.802615 0.081 Uiso calc U R 1
H H11C 0.354947 0.38948 0.756996 0.081 Uiso calc U R 1
C C12 0.4267(3) 0.3676(3) 0.54855(12) 0.0220(6) Uani d . . 1
C C13 0.3199(3) 0.3652(3) 0.50027(12) 0.0208(6) Uani d . . 1
H H13 0.281464 0.286375 0.495888 0.025 Uiso calc U R 1
C C14 0.1882(3) 0.4469(3) 0.50288(12) 0.0240(6) Uani d . . 1
H H14 0.104695 0.410286 0.523437 0.029 Uiso calc U R 1
C C15 0.2710(3) 0.4432(3) 0.40748(12) 0.0218(6) Uani d . . 1
H H15 0.243255 0.382135 0.380528 0.026 Uiso calc U R 1
C C16 0.3999(3) 0.3997(3) 0.44579(11) 0.0205(6) Uani d . . 1
H H16 0.468704 0.46384 0.453933 0.025 Uiso calc U R 1
C C17 0.4852(3) 0.3055(3) 0.41744(11) 0.0211(6) Uani d . . 1
C C18 0.6311(3) 0.3142(3) 0.39840(12) 0.0219(6) Uani d . . 1
C C19 0.6986(3) 0.2331(3) 0.36550(12) 0.0261(7) Uani d . . 1
H H19 0.796123 0.244729 0.351903 0.031 Uiso calc U R 1
C C20 0.6229(4) 0.1353(3) 0.35262(13) 0.0290(7) Uani d . . 1
H H20 0.668231 0.07791 0.330728 0.035 Uiso calc U R 1
C C21 0.4795(3) 0.1220(3) 0.37217(13) 0.0268(7) Uani d . . 1
H H21 0.427001 0.0543 0.364138 0.032 Uiso calc U R 1
C C22 0.4125(3) 0.2057(3) 0.40307(12) 0.0234(6) Uani d . . 1
H H22 0.313347 0.195094 0.415021 0.028 Uiso calc U R 1
C C23 0.3270(3) 0.5447(3) 0.37513(12) 0.0224(6) Uani d . . 1
C C24 0.4203(3) 0.5246(3) 0.32972(12) 0.0270(7) Uani d . . 1
H H24 0.440875 0.448892 0.318901 0.032 Uiso calc U R 1
C C25 0.4830(4) 0.6124(3) 0.30034(12) 0.0265(7) Uani d . . 1
H H25 0.54608 0.598375 0.269365 0.032 Uiso calc U R 1
C C26 0.4518(3) 0.7213(3) 0.31708(13) 0.0257(7) Uani d . . 1
C C27 0.3602(4) 0.7451(3) 0.36145(13) 0.0289(7) Uani d . . 1
H H27 0.340952 0.821088 0.372111 0.035 Uiso calc U R 1
C C28 0.2968(4) 0.6558(3) 0.39021(13) 0.0255(7) Uani d . . 1
H H28 0.231911 0.670685 0.42057 0.031 Uiso calc U R 1
N N1 0.4404(3) 0.4694(2) 0.57532(10) 0.0234(5) Uani d . . 1
N N2 0.1448(3) 0.4663(3) 0.44436(11) 0.0259(6) Uani d . . 1
H H1N 0.069(4) 0.427(3) 0.4364(16) 0.047(12) Uiso d . . 1
N N3 0.7238(3) 0.4122(2) 0.41323(11) 0.0284(6) Uani d . . 1
N N4 0.5193(3) 0.8147(2) 0.28596(12) 0.0321(6) Uani d . . 1
O O1 0.4622(2) 0.4634(2) 0.66870(8) 0.0285(5) Uani d . . 1
O O2 0.6697(2) 0.4888(2) 0.61736(9) 0.0331(6) Uani d . . 1
O O3 0.4998(2) 0.28571(18) 0.56290(8) 0.0267(5) Uani d . . 1
O O4 0.7198(2) 0.4468(2) 0.46138(10) 0.0351(6) Uani d . . 1
O O5 0.8035(3) 0.4514(2) 0.37652(10) 0.0413(6) Uani d . . 1
O O6 0.6077(3) 0.7926(2) 0.24934(13) 0.0583(9) Uani d . . 1
O O7 0.4826(4) 0.9106(2) 0.29666(11) 0.0539(8) Uani d . . 1

loop_
_atom_site_aniso_label
_atom_site_aniso_U_11
_atom_site_aniso_U_22
_atom_site_aniso_U_33
_atom_site_aniso_U_12
_atom_site_aniso_U_13
_atom_site_aniso_U_23
C1 0.0366(19) 0.0276(18) 0.0328(17) -0.0002(15) -0.0008(15) -0.0036(15)
C2 0.055(2) 0.0213(18) 0.0389(19) 0.0050(17) 0.0074(17) -0.0058(16)
C3 0.047(2) 0.030(2) 0.0379(19) 0.0179(17) 0.0053(16) 0.0021(16)
C4 0.0339(19) 0.034(2) 0.0296(16) 0.0099(15) 0.0052(14) 0.0047(15)
C5 0.0257(15) 0.0219(16) 0.0252(14) 0.0026(13) 0.0068(12) 0.0021(13)
C6 0.0291(16) 0.0194(16) 0.0253(15) 0.0024(13) 0.0042(12) 0.0002(12)
C7 0.0261(15) 0.0204(15) 0.0254(14) 0.0001(12) -0.0003(12) -0.0014(13)
C8 0.0301(17) 0.044(2) 0.0220(15) -0.0018(16) -0.0005(12) -0.0018(15)
C9 0.041(2) 0.052(3) 0.0342(19) 0.0057(19) -0.0031(16) 0.0117(18)
C10 0.070(3) 0.045(2) 0.0301(19) -0.006(2) -0.0038(18) -0.0083(18)
C11 0.037(2) 0.099(4) 0.0259(17) 0.000(2) 0.0048(15) 0.001(2)
C12 0.0235(15) 0.0213(15) 0.0213(14) -0.0005(12) 0.0028(11) 0.0002(13)
C13 0.0246(15) 0.0178(15) 0.0201(13) 0.0016(12) -0.0014(11) 0.0020(12)
C14 0.0225(14) 0.0261(17) 0.0234(14) -0.0010(13) -0.0001(11) 0.0042(13)
C15 0.0247(15) 0.0197(15) 0.0209(13) -0.0010(12) -0.0030(11) 0.0005(13)
C16 0.0229(15) 0.0195(15) 0.0192(13) -0.0040(12) 0.0000(11) 0.0003(12)
C17 0.0235(15) 0.0227(15) 0.0171(13) -0.0004(12) -0.0004(11) 0.0014(12)
C18 0.0233(15) 0.0220(16) 0.0204(13) -0.0027(12) -0.0020(11) 0.0014(12)
C19 0.0238(15) 0.0305(18) 0.0239(15) 0.0020(13) 0.0000(12) 0.0020(14)
C20 0.0292(17) 0.0292(18) 0.0285(16) 0.0047(14) -0.0015(13) -0.0070(14)
C21 0.0275(16) 0.0246(17) 0.0282(15) -0.0014(13) -0.0043(13) -0.0044(14)
C22 0.0208(14) 0.0228(16) 0.0266(15) -0.0007(12) -0.0015(12) -0.0009(13)
C23 0.0270(15) 0.0230(16) 0.0173(13) 0.0010(12) -0.0061(11) 0.0001(13)
C24 0.0374(18) 0.0205(16) 0.0231(15) 0.0031(14) 0.0007(13) -0.0008(13)
C25 0.0326(18) 0.0234(17) 0.0236(14) 0.0012(13) 0.0027(13) 0.0012(13)
C26 0.0326(17) 0.0212(16) 0.0232(15) 0.0000(13) 0.0002(12) 0.0036(13)
C27 0.0406(18) 0.0184(16) 0.0277(16) 0.0023(14) 0.0016(13) -0.0004(13)
C28 0.0317(17) 0.0224(17) 0.0225(14) 0.0040(13) 0.0026(12) 0.0016(13)
N1 0.0255(13) 0.0222(13) 0.0224(12) 0.0018(11) -0.0045(9) -0.0015(11)
N2 0.0196(13) 0.0335(16) 0.0247(13) -0.0015(12) -0.0014(10) 0.0028(12)
N3 0.0257(14) 0.0273(15) 0.0323(14) -0.0038(11) 0.0001(11) -0.0011(13)
N4 0.0421(18) 0.0240(15) 0.0301(14) 0.0029(13) 0.0052(13) 0.0035(12)
O1 0.0241(11) 0.0402(14) 0.0213(10) -0.0005(10) -0.0016(8) -0.0013(10)
O2 0.0254(12) 0.0443(15) 0.0294(12) -0.0012(10) -0.0001(9) -0.0024(11)
O3 0.0310(12) 0.0225(12) 0.0266(11) 0.0051(10) -0.0015(9) 0.0025(9)
O4 0.0300(12) 0.0409(15) 0.0343(13) -0.0088(11) -0.0016(10) -0.0094(12)
O5 0.0400(14) 0.0413(16) 0.0427(14) -0.0148(12) 0.0127(11) 0.0035(13)
O6 0.072(2) 0.0358(16) 0.0674(19) 0.0122(15) 0.0420(17) 0.0173(14)
O7 0.090(2) 0.0192(13) 0.0524(16) -0.0039(14) 0.0309(16) -0.0022(12)

loop_
_atom_type_symbol
_atom_type_description
_atom_type_scat_dispersion_real
_atom_type_scat_dispersion_imag
_atom_type_scat_source
C C 0.0033 0.0016 'International Tables Vol C Tables 4.2.6.8 and 6.1.1.4'
H H 0.0000 0.0000 'International Tables Vol C Tables 4.2.6.8 and 6.1.1.4'
N N 0.0061 0.0033 'International Tables Vol C Tables 4.2.6.8 and 6.1.1.4'
O O 0.0106 0.0060 'International Tables Vol C Tables 4.2.6.8 and 6.1.1.4'

loop_
_geom_angle_atom_site_label_1
_geom_angle_atom_site_label_2
_geom_angle_atom_site_label_3
_geom_angle
C2 C1 C6 119.7(3)
C2 C1 H1 120.1
C6 C1 H1 120.1
C1 C2 C3 120.2(3)
C1 C2 H2 119.9
C3 C2 H2 119.9
C4 C3 C2 119.4(3)
C4 C3 H3 120.3
C2 C3 H3 120.3
C3 C4 C5 121.7(3)
C3 C4 H4 119.1
C5 C4 H4 119.1
C4 C5 C6 117.9(3)
C4 C5 C14 120.8(3)
C6 C5 C14 121.3(3)
C5 C6 C1 120.9(3)
C5 C6 N1 119.5(3)
C1 C6 N1 119.6(3)
O2 C7 O1 128.6(3)
O2 C7 N1 122.9(3)
O1 C7 N1 108.5(2)
O1 C8 C9 108.4(3)
O1 C8 C10 109.7(3)
C9 C8 C10 113.9(3)
O1 C8 C11 102.2(3)
C9 C8 C11 111.3(3)
C10 C8 C11 110.7(3)
C8 C9 H9A 109.5
C8 C9 H9B 109.5
H9A C9 H9B 109.5
C8 C9 H9C 109.5
H9A C9 H9C 109.5
H9B C9 H9C 109.5
C8 C10 H10A 109.5
C8 C10 H10B 109.5
H10A C10 H10B 109.5
C8 C10 H10C 109.5
H10A C10 H10C 109.5
H10B C10 H10C 109.5
C8 C11 H11A 109.5
C8 C11 H11B 109.5
H11A C11 H11B 109.5
C8 C11 H11C 109.5
H11A C11 H11C 109.5
H11B C11 H11C 109.5
O3 C12 N1 121.1(3)
O3 C12 C13 123.2(3)
N1 C12 C13 115.7(3)
C12 C13 C14 117.0(2)
C12 C13 C16 110.0(2)
C14 C13 C16 103.4(2)
C12 C13 H13 108.7
C14 C13 H13 108.7
C16 C13 H13 108.7
N2 C14 C5 110.6(3)
N2 C14 C13 105.4(2)
C5 C14 C13 112.3(2)
N2 C14 H14 109.5
C5 C14 H14 109.5
C13 C14 H14 109.5
N2 C15 C23 114.8(3)
N2 C15 C16 106.7(2)
C23 C15 C16 108.0(2)
N2 C15 H15 109.1
C23 C15 H15 109.1
C16 C15 H15 109.1
C17 C16 C13 114.9(2)
C17 C16 C15 111.0(2)
C13 C16 C15 103.4(2)
C17 C16 H16 109.1
C13 C16 H16 109.1
C15 C16 H16 109.1
C22 C17 C18 115.2(3)
C22 C17 C16 119.5(3)
C18 C17 C16 124.9(3)
C19 C18 C17 123.4(3)
C19 C18 N3 115.5(3)
C17 C18 N3 121.0(3)
C20 C19 C18 119.3(3)
C20 C19 H19 120.4
C18 C19 H19 120.4
C19 C20 C21 118.9(3)
C19 C20 H20 120.5
C21 C20 H20 120.5
C22 C21 C20 120.7(3)
C22 C21 H21 119.6
C20 C21 H21 119.6
C21 C22 C17 122.3(3)
C21 C22 H22 118.9
C17 C22 H22 118.9
C28 C23 C24 118.8(3)
C28 C23 C15 123.4(3)
C24 C23 C15 117.7(3)
C25 C24 C23 121.2(3)
C25 C24 H24 119.4
C23 C24 H24 119.4
C24 C25 C26 118.2(3)
C24 C25 H25 120.9
C26 C25 H25 120.9
C27 C26 C25 122.6(3)
C27 C26 N4 119.2(3)
C25 C26 N4 118.1(3)
C26 C27 C28 118.5(3)
C26 C27 H27 120.8
C28 C27 H27 120.8
C27 C28 C23 120.7(3)
C27 C28 H28 119.7
C23 C28 H28 119.7
C12 N1 C6 125.2(2)
C12 N1 C7 117.3(2)
C6 N1 C7 117.1(2)
C15 N2 C14 109.6(2)
C15 N2 H1N 113.(3)
C14 N2 H1N 110.(3)
O4 N3 O5 124.4(3)
O4 N3 C18 118.2(3)
O5 N3 C18 117.3(3)
O7 N4 O6 122.4(3)
O7 N4 C26 119.0(3)
O6 N4 C26 118.6(3)
C7 O1 C8 120.8(2)

loop_
_geom_bond_atom_site_label_1
_geom_bond_atom_site_label_2
_geom_bond_distance
C1 C2 1.383(5)
C1 C6 1.394(4)
C1 H1 0.95
C2 C3 1.389(5)
C2 H2 0.95
C3 C4 1.380(5)
C3 H3 0.95
C4 C5 1.393(4)
C4 H4 0.95
C5 C6 1.393(4)
C5 C14 1.507(4)
C6 N1 1.423(4)
C7 O2 1.191(3)
C7 O1 1.320(3)
C7 N1 1.443(4)
C8 O1 1.495(4)
C8 C9 1.504(5)
C8 C10 1.506(5)
C8 C11 1.507(5)
C9 H9A 0.98
C9 H9B 0.98
C9 H9C 0.98
C10 H10A 0.98
C10 H10B 0.98
C10 H10C 0.98
C11 H11A 0.98
C11 H11B 0.98
C11 H11C 0.98
C12 O3 1.222(3)
C12 N1 1.369(4)
C12 C13 1.506(4)
C13 C14 1.536(4)
C13 C16 1.546(4)
C13 H13 1.0
C14 N2 1.472(4)
C14 H14 1.0
C15 N2 1.468(4)
C15 C23 1.516(4)
C15 C16 1.570(4)
C15 H15 1.0
C16 C17 1.515(4)
C16 H16 1.0
C17 C22 1.394(4)
C17 C18 1.400(4)
C18 C19 1.382(4)
C18 N3 1.474(4)
C19 C20 1.380(5)
C19 H19 0.95
C20 C21 1.388(4)
C20 H20 0.95
C21 C22 1.376(4)
C21 H21 0.95
C22 H22 0.95
C23 C28 1.390(4)
C23 C24 1.396(4)
C24 C25 1.377(4)
C24 H24 0.95
C25 C26 1.377(4)
C25 H25 0.95
C26 C27 1.375(4)
C26 N4 1.465(4)
C27 C28 1.385(4)
C27 H27 0.95
C28 H28 0.95
N2 H1N 0.85(4)
N3 O4 1.223(3)
N3 O5 1.227(3)
N4 O7 1.209(4)
N4 O6 1.215(3)
